data_2012885
loop_
_publ_author_name
'Gzella, Andrzej'
'Br\'ozda, Danuta'
'Koroniak, Lukasz'
'Rozwadowska, Maria D.'

_publ_section_title
;
 Two optically active isoquinoline derivatives
;
_journal_issue 8
_journal_name_full 'Acta Crystallographica Section C'
_journal_page_first o503
_journal_page_last o506
_journal_paper_doi 10.1107/S0108270102011915
_journal_volume 58
_journal_year 2002
_chemical_formula_iupac 'C17 H17 N O2'
_chemical_formula_moiety 'C17 H17 N O2'
_chemical_formula_sum 'C17 H17 N O2'
_chemical_formula_weight 267.32
_chemical_name_systematic
;
2-Formyl-3-hydroxymethyl-4-phenyl-1,2,3,4-tetrahydroisoquinoline
;
_space_group_IT_number 19
_symmetry_cell_setting orthorhombic
_symmetry_space_group_name_Hall 'P 2ac 2ab'
_symmetry_space_group_name_H-M 'P 21 21 21'
_atom_sites_solution_hydrogens geom
_atom_sites_solution_primary direct
_atom_sites_solution_secondary difmap
_audit_creation_method SHELXL-97
_cell_angle_alpha 90.00
_cell_angle_beta 90.00
_cell_angle_gamma 90.00
_cell_formula_units_Z 8
_cell_length_a 11.097(2)
_cell_length_b 11.742(2)
_cell_length_c 21.829(4)
_cell_measurement_reflns_used 45
_cell_measurement_temperature 293(2)
_cell_measurement_theta_max 26.1
_cell_measurement_theta_min 14.9
_cell_volume 2844.3(9)
_computing_cell_refinement 'KM-4 Software'
_computing_data_collection 'KM-4 Software (Kuma, 1991)'
_computing_data_reduction 'KM-4 Software'
_computing_molecular_graphics 'ORTEP-3 for Windows (Farrugia, 1997)'
_computing_publication_material 'WinGX (Farrugia, 1999)'
_computing_structure_refinement 'SHELXL97 (Sheldrick, 1997)'
_computing_structure_solution 'SHELXS97 (Sheldrick, 1997)'
_diffrn_ambient_temperature 293(2)
_diffrn_measured_fraction_theta_full 0.989
_diffrn_measured_fraction_theta_max 0.990
_diffrn_measurement_device_type 'Kuma KM-4'
_diffrn_measurement_method \w--2\q
_diffrn_radiation_monochromator graphite
_diffrn_radiation_source 'fine-focus sealed tube'
_diffrn_radiation_type CuK\a
_diffrn_radiation_wavelength 1.54178
_diffrn_reflns_av_R_equivalents 0.0279
_diffrn_reflns_av_sigmaI/netI 0.0239
_diffrn_reflns_limit_h_max 13
_diffrn_reflns_limit_h_min 0
_diffrn_reflns_limit_k_max 14
_diffrn_reflns_limit_k_min 0
_diffrn_reflns_limit_l_max 26
_diffrn_reflns_limit_l_min -26
_diffrn_reflns_number 5771
_diffrn_reflns_theta_full 70.12
_diffrn_reflns_theta_max 70.12
_diffrn_reflns_theta_min 4.05
_diffrn_standards_decay_% 6.8
_diffrn_standards_interval_count 100
_diffrn_standards_number 2
_exptl_absorpt_coefficient_mu 0.653
_exptl_absorpt_correction_type none
_exptl_crystal_colour Colourless
_exptl_crystal_density_diffrn 1.248
_exptl_crystal_density_method 'not measured'
_exptl_crystal_description Prism
_exptl_crystal_F_000 1136
_exptl_crystal_size_max 0.52
_exptl_crystal_size_mid 0.16
_exptl_crystal_size_min 0.11
_refine_diff_density_max 0.280
_refine_diff_density_min -0.135
_refine_ls_abs_structure_details 'Flack (1983), 2181 Friedel reflections'
_refine_ls_abs_structure_Flack -0.1(2)
_refine_ls_extinction_coef 0.0054(3)
_refine_ls_extinction_expression Fc^*^=kFc[1+0.001xFc^2^\l^3^/sin(2\q)]^-1/4^
_refine_ls_extinction_method SHELXL-97
_refine_ls_goodness_of_fit_ref 1.045
_refine_ls_hydrogen_treatment constr
_refine_ls_matrix_type full
_refine_ls_number_parameters 375
_refine_ls_number_reflns 5213
_refine_ls_number_restraints 2
_refine_ls_restrained_S_all 1.068
_refine_ls_R_factor_all 0.0496
_refine_ls_R_factor_gt 0.0334
_refine_ls_shift/su_max <0.001
_refine_ls_shift/su_mean 0.000
_refine_ls_structure_factor_coef Fsqd
_refine_ls_weighting_details 'calc w = 1/[\s^2^(Fo^2^)+(0.0599P)^2^+0.1727P] where P = (Fo^2^+2Fc^2^)/3'
_refine_ls_weighting_scheme calc
_refine_ls_wR_factor_gt 0.0918
_refine_ls_wR_factor_ref 0.0992
_reflns_number_gt 4350
_reflns_number_total 5213
_reflns_threshold_expression I>2\s(I)
_cod_data_source_file jz1510.cif
_cod_data_source_block III
_cod_depositor_comments
;
The following automatic conversions were performed:
'_symmetry_cell_setting' value 'Orthorhombic' changed to 'orthorhombic'
according to '/home/saulius/struct/CIF-dictionaries/cif_core.dic'
dictionary named 'cif_core.dic' version 2.4.1 from 2010-06-29.

Automatic conversion script
Id: cif_fix_enum 1527 2010-12-29 10:47:43Z saulius 

The following automatic conversions were performed:

'_symmetry_cell_setting' value 'Orthorhombic' changed to
'orthorhombic' according to
/home/saulius/struct/CIF-dictionaries/cif_core.dic dictionary named
'cif_core.dic' version 2.4.1 from 2010-06-29.

Automatic conversion script
Id: cif_fix_values 1715 2011-07-08 13:25:40Z adriana 
;
_cod_database_code 2012885

loop_
_symmetry_equiv_pos_as_xyz
'x, y, z'
'-x+1/2, -y, z+1/2'
'-x, y+1/2, -z+1/2'
'x+1/2, -y+1/2, -z'

loop_
_atom_site_label
_atom_site_fract_x
_atom_site_fract_y
_atom_site_fract_z
_atom_site_U_iso_or_equiv
_atom_site_adp_type
_atom_site_calc_flag
_atom_site_refinement_flags
_atom_site_occupancy
_atom_site_disorder_assembly
_atom_site_disorder_group
_atom_site_type_symbol
C13A 0.2552(2) 0.11568(18) 0.06544(10) 0.0761(6) Uani d D 1 . . C
H13A 0.2594 0.1469 0.0244 0.091 Uiso calc P 0.67 A 1 H
H13B 0.3368 0.0980 0.0781 0.091 Uiso calc P 0.67 B 1 H
H13C 0.1897 0.0663 0.0528 0.091 Uiso calc P 0.33 C 2 H
H13D 0.2873 0.1519 0.0290 0.091 Uiso calc P 0.33 D 2 H
O141 0.1926(3) 0.01901(19) 0.06332(11) 0.0846(7) Uani d PD 0.67 E 1 O
H141 0.1860 -0.0071 0.0980 0.127 Uiso calc PR 0.67 E 1 H
O142 0.3396(5) 0.0537(4) 0.0905(2) 0.0858(14) Uani d PD 0.33 E 2 O
H142 0.3171 0.0317 0.1243 0.129 Uiso calc PR 0.33 E 2 H
C1A 0.0593(2) 0.2901(2) 0.03364(10) 0.0721(6) Uani d . 1 E . C
H1A -0.0168 0.3305 0.0356 0.087 Uiso calc . 1 . . H
H1B 0.0521 0.2316 0.0025 0.087 Uiso calc . 1 . . H
N2A 0.08189(15) 0.23617(14) 0.09232(8) 0.0602(4) Uani d . 1 . . N
C3A 0.20542(18) 0.20721(16) 0.10803(9) 0.0576(4) Uani d . 1 E . C
H3A 0.2060 0.1770 0.1499 0.069 Uiso calc . 1 . . H
C4A 0.28248(15) 0.31543(15) 0.10701(8) 0.0501(4) Uani d . 1 . . C
H4A 0.3671 0.2916 0.1065 0.060 Uiso calc . 1 . . H
C5A 0.34444(19) 0.46413(19) 0.03081(9) 0.0662(5) Uani d . 1 . . C
H5A 0.4143 0.4736 0.0538 0.079 Uiso calc . 1 . . H
C6A 0.3280(2) 0.5295(2) -0.02021(9) 0.0768(6) Uani d . 1 E . C
H6A 0.3858 0.5829 -0.0315 0.092 Uiso calc . 1 . . H
C7A 0.2259(2) 0.5160(2) -0.05456(8) 0.0761(6) Uani d . 1 . . C
H7A 0.2140 0.5598 -0.0896 0.091 Uiso calc . 1 . . H
C8A 0.1412(2) 0.4376(2) -0.03704(8) 0.0706(6) Uani d . 1 E . C
H8A 0.0722 0.4283 -0.0607 0.085 Uiso calc . 1 . . H
C9A 0.15619(17) 0.37149(17) 0.01535(7) 0.0546(4) Uani d . 1 . . C
C10A 0.26035(17) 0.38422(16) 0.04944(7) 0.0512(4) Uani d . 1 E . C
C11A -0.0091(2) 0.20697(19) 0.12830(12) 0.0824(7) Uani d . 1 E . C
H11A 0.0089 0.1688 0.1645 0.099 Uiso calc . 1 . . H
O12A -0.11522(18) 0.22665(16) 0.11723(11) 0.1083(7) Uani d . 1 . . O
C15A 0.26296(16) 0.38446(14) 0.16516(7) 0.0497(4) Uani d . 1 E . C
C16A 0.33664(17) 0.36730(16) 0.21531(8) 0.0543(4) Uani d . 1 . . C
H16A 0.3998 0.3154 0.2126 0.065 Uiso calc . 1 . . H
C17A 0.3181(2) 0.42578(18) 0.26920(8) 0.0633(5) Uani d . 1 E . C
H17A 0.3681 0.4121 0.3026 0.076 Uiso calc . 1 . . H
C18A 0.2267(2) 0.50394(18) 0.27414(8) 0.0667(5) Uani d . 1 . . C
H18A 0.2145 0.5436 0.3105 0.080 Uiso calc . 1 . . H
C19A 0.1533(2) 0.52245(19) 0.22400(10) 0.0718(5) Uani d . 1 E . C
H19A 0.0912 0.5754 0.2265 0.086 Uiso calc . 1 . . H
C20A 0.1711(2) 0.46338(18) 0.17050(8) 0.0641(5) Uani d . 1 . . C
H20A 0.1206 0.4767 0.1373 0.077 Uiso calc . 1 . . H
C1B 0.62307(18) 0.54871(19) 0.23088(8) 0.0622(5) Uani d . 1 . . C
H1C 0.6429 0.5952 0.2662 0.075 Uiso calc . 1 . . H
H1D 0.5648 0.4921 0.2439 0.075 Uiso calc . 1 . . H
N2B 0.73146(13) 0.49106(12) 0.20993(6) 0.0497(3) Uani d . 1 . . N
C3B 0.73796(16) 0.45876(14) 0.14550(7) 0.0498(4) Uani d . 1 . . C
H3B 0.8179 0.4263 0.1380 0.060 Uiso calc . 1 . . H
C4B 0.72498(16) 0.56558(14) 0.10552(7) 0.0486(4) Uani d . 1 . . C
H4B 0.7131 0.5401 0.0632 0.058 Uiso calc . 1 . . H
C5B 0.5557(2) 0.70084(19) 0.08187(10) 0.0678(5) Uani d . 1 . . C
H5B 0.5858 0.7063 0.0422 0.081 Uiso calc . 1 . . H
C6B 0.4548(2) 0.7618(2) 0.09765(13) 0.0834(7) Uani d . 1 . . C
H6B 0.4181 0.8091 0.0690 0.100 Uiso calc . 1 . . H
C7B 0.40838(19) 0.7529(2) 0.15547(13) 0.0756(6) Uani d . 1 . . C
H7B 0.3397 0.7938 0.1660 0.091 Uiso calc . 1 . . H
C8B 0.46325(17) 0.68334(18) 0.19823(9) 0.0622(5) Uani d . 1 . . C
H8B 0.4309 0.6771 0.2374 0.075 Uiso calc . 1 . . H
C9B 0.56669(15) 0.62259(15) 0.18295(8) 0.0511(4) Uani d . 1 . . C
C10B 0.61378(16) 0.63103(15) 0.12405(8) 0.0511(4) Uani d . 1 . . C
C11B 0.81414(19) 0.45985(16) 0.24987(9) 0.0610(5) Uani d . 1 . . C
H11B 0.8804 0.4200 0.2350 0.073 Uiso calc . 1 . . H
O12B 0.81079(15) 0.47911(14) 0.30505(7) 0.0798(4) Uani d . 1 . . O
C13B 0.6443(2) 0.36826(17) 0.12960(9) 0.0635(5) Uani d . 1 . . C
H13E 0.5644 0.4000 0.1356 0.076 Uiso calc . 1 . . H
H13F 0.6522 0.3485 0.0866 0.076 Uiso calc . 1 . . H
O14B 0.65508(16) 0.26995(12) 0.16451(8) 0.0815(5) Uani d . 1 . . O
H14B 0.7230 0.2435 0.1604 0.122 Uiso calc R 1 . . H
C15B 0.83979(16) 0.63570(14) 0.10703(7) 0.0475(4) Uani d . 1 . . C
C16B 0.93209(18) 0.61088(15) 0.06707(8) 0.0574(4) Uani d . 1 . . C
H16B 0.9216 0.5541 0.0379 0.069 Uiso calc . 1 . . H
C17B 1.04020(19) 0.66921(18) 0.06970(10) 0.0668(5) Uani d . 1 . . C
H17B 1.1021 0.6505 0.0428 0.080 Uiso calc . 1 . . H
C18B 1.05664(18) 0.75407(19) 0.11155(11) 0.0692(5) Uani d . 1 . . C
H18B 1.1293 0.7934 0.1131 0.083 Uiso calc . 1 . . H
C19B 0.9655(2) 0.78099(19) 0.15125(11) 0.0700(5) Uani d . 1 . . C
H19B 0.9760 0.8395 0.1795 0.084 Uiso calc . 1 . . H
C20B 0.85793(18) 0.72153(17) 0.14958(9) 0.0611(5) Uani d . 1 . . C
H20B 0.7972 0.7394 0.1773 0.073 Uiso calc . 1 . . H

loop_
_atom_site_aniso_label
_atom_site_aniso_U_11
_atom_site_aniso_U_22
_atom_site_aniso_U_33
_atom_site_aniso_U_12
_atom_site_aniso_U_13
_atom_site_aniso_U_23
C13A 0.0903(16) 0.0638(12) 0.0744(13) 0.0142(12) 0.0135(12) -0.0090(10)
O141 0.1097(19) 0.0600(13) 0.0839(14) -0.0124(13) 0.0135(14) -0.0171(11)
O142 0.077(3) 0.084(3) 0.097(3) 0.032(3) 0.005(3) -0.002(3)
C1A 0.0571(12) 0.0873(15) 0.0720(13) -0.0061(11) -0.0037(9) -0.0105(11)
N2A 0.0529(9) 0.0579(9) 0.0699(10) -0.0036(7) 0.0124(7) -0.0074(7)
C3A 0.0642(12) 0.0540(9) 0.0547(9) 0.0041(8) 0.0088(8) 0.0002(8)
C4A 0.0467(9) 0.0574(9) 0.0464(8) 0.0032(7) -0.0011(7) 0.0035(7)
C5A 0.0602(12) 0.0800(13) 0.0584(10) -0.0109(11) 0.0013(9) 0.0102(9)
C6A 0.0867(16) 0.0845(15) 0.0592(11) -0.0111(13) 0.0122(11) 0.0157(10)
C7A 0.1014(18) 0.0828(14) 0.0440(9) 0.0088(13) 0.0081(10) 0.0105(9)
C8A 0.0714(14) 0.0930(15) 0.0474(9) 0.0159(12) -0.0115(9) -0.0078(10)
C9A 0.0526(10) 0.0670(11) 0.0442(8) 0.0051(9) -0.0012(7) -0.0067(7)
C10A 0.0500(9) 0.0607(10) 0.0429(8) 0.0013(8) 0.0033(7) 0.0006(7)
C11A 0.0759(16) 0.0566(12) 0.1148(19) -0.0038(11) 0.0427(14) -0.0098(12)
O12A 0.0683(11) 0.0838(11) 0.173(2) -0.0058(9) 0.0463(12) -0.0091(12)
C15A 0.0524(9) 0.0509(9) 0.0459(8) -0.0009(8) 0.0005(7) 0.0063(7)
C16A 0.0528(10) 0.0602(10) 0.0498(9) -0.0021(8) -0.0039(7) 0.0092(7)
C17A 0.0719(13) 0.0728(12) 0.0454(9) -0.0092(10) -0.0044(8) 0.0052(8)
C18A 0.0878(15) 0.0626(11) 0.0497(9) -0.0085(11) 0.0067(9) -0.0027(8)
C19A 0.0820(15) 0.0622(11) 0.0713(12) 0.0129(11) 0.0076(11) -0.0021(9)
C20A 0.0720(13) 0.0685(11) 0.0519(9) 0.0144(10) -0.0066(9) 0.0027(8)
C1B 0.0579(12) 0.0787(13) 0.0501(9) 0.0092(10) 0.0036(8) -0.0005(9)
N2B 0.0472(8) 0.0517(7) 0.0501(7) 0.0030(6) -0.0010(6) 0.0002(6)
C3B 0.0479(9) 0.0481(8) 0.0534(9) -0.0016(7) 0.0044(7) -0.0047(7)
C4B 0.0495(9) 0.0542(9) 0.0421(7) -0.0036(7) 0.0005(7) -0.0051(7)
C5B 0.0621(13) 0.0720(13) 0.0695(12) 0.0013(10) -0.0089(9) 0.0117(10)
C6B 0.0683(15) 0.0827(15) 0.0992(18) 0.0117(12) -0.0204(13) 0.0167(13)
C7B 0.0489(11) 0.0757(14) 0.1022(17) 0.0127(10) -0.0092(11) -0.0061(12)
C8B 0.0437(10) 0.0714(12) 0.0715(12) 0.0012(9) 0.0016(8) -0.0090(9)
C9B 0.0402(8) 0.0568(10) 0.0564(9) 0.0006(7) -0.0030(7) -0.0048(7)
C10B 0.0440(9) 0.0533(9) 0.0559(9) -0.0032(7) -0.0063(7) -0.0014(8)
C11B 0.0605(12) 0.0538(10) 0.0687(12) 0.0044(9) -0.0126(9) 0.0007(8)
O12B 0.0965(12) 0.0782(9) 0.0647(8) 0.0145(9) -0.0252(8) -0.0028(7)
C13B 0.0640(12) 0.0591(10) 0.0674(11) -0.0135(9) 0.0057(9) -0.0060(9)
O14B 0.0831(11) 0.0587(8) 0.1028(11) -0.0066(8) 0.0300(9) 0.0057(8)
C15B 0.0489(9) 0.0478(8) 0.0457(8) 0.0017(7) 0.0012(7) 0.0021(7)
C16B 0.0609(11) 0.0564(10) 0.0550(9) 0.0015(9) 0.0116(8) 0.0014(8)
C17B 0.0549(12) 0.0670(12) 0.0786(13) 0.0045(9) 0.0186(10) 0.0151(10)
C18B 0.0492(11) 0.0631(11) 0.0954(15) -0.0030(9) -0.0045(11) 0.0145(11)
C19B 0.0586(12) 0.0655(12) 0.0861(14) -0.0058(10) -0.0078(11) -0.0151(10)
C20B 0.0528(11) 0.0608(11) 0.0698(11) -0.0016(9) 0.0040(9) -0.0145(9)

loop_
_atom_type_symbol
_atom_type_description
_atom_type_scat_dispersion_real
_atom_type_scat_dispersion_imag
_atom_type_scat_source
C C 0.0181 0.0091 'International Tables Vol C Tables 4.2.6.8 and 6.1.1.4'
H H 0.0000 0.0000 'International Tables Vol C Tables 4.2.6.8 and 6.1.1.4'
N N 0.0311 0.0180 'International Tables Vol C Tables 4.2.6.8 and 6.1.1.4'
O O 0.0492 0.0322 'International Tables Vol C Tables 4.2.6.8 and 6.1.1.4'

loop_
_geom_angle_atom_site_label_1
_geom_angle_atom_site_label_2
_geom_angle_atom_site_label_3
_geom_angle
O142 C13A C3A 113.4(3)
O141 C13A C3A 115.7(2)
O142 C13A H13A 124.3
O141 C13A H13A 108.4
C3A C13A H13A 108.4
O141 C13A H13B 108.4
C3A C13A H13B 108.4
H13A C13A H13B 107.4
O142 C13A H13C 108.9
C3A C13A H13C 108.9
H13A C13A H13C 89.9
H13B C13A H13C 130.8
O142 C13A H13D 108.9
O141 C13A H13D 122.5
C3A C13A H13D 108.9
H13B C13A H13D 89.1
H13C C13A H13D 107.7
C13A O141 H141 109.5
C13A O142 H142 109.5
N2A C1A C9A 113.03(16)
N2A C1A H1A 109.0
C9A C1A H1A 109.0
N2A C1A H1B 109.0
C9A C1A H1B 109.0
H1A C1A H1B 107.8
C11A N2A C1A 120.3(2)
C11A N2A C3A 121.2(2)
C1A N2A C3A 118.24(15)
N2A C3A C13A 111.27(18)
N2A C3A C4A 109.20(15)
C13A C3A C4A 111.95(16)
N2A C3A H3A 108.1
C13A C3A H3A 108.1
C4A C3A H3A 108.1
C10A C4A C15A 112.65(14)
C10A C4A C3A 111.36(15)
C15A C4A C3A 110.51(14)
C10A C4A H4A 107.3
C15A C4A H4A 107.3
C3A C4A H4A 107.3
C6A C5A C10A 122.1(2)
C6A C5A H5A 119.0
C10A C5A H5A 119.0
C5A C6A C7A 119.5(2)
C5A C6A H6A 120.2
C7A C6A H6A 120.2
C6A C7A C8A 119.53(18)
C6A C7A H7A 120.2
C8A C7A H7A 120.2
C7A C8A C9A 121.47(19)
C7A C8A H8A 119.3
C9A C8A H8A 119.3
C10A C9A C8A 118.81(18)
C10A C9A C1A 121.81(17)
C8A C9A C1A 119.37(18)
C9A C10A C5A 118.59(16)
C9A C10A C4A 121.64(16)
C5A C10A C4A 119.75(17)
O12A C11A N2A 124.6(3)
O12A C11A H11A 117.7
N2A C11A H11A 117.7
C16A C15A C20A 117.86(16)
C16A C15A C4A 119.95(16)
C20A C15A C4A 122.17(15)
C17A C16A C15A 121.06(18)
C17A C16A H16A 119.5
C15A C16A H16A 119.5
C18A C17A C16A 120.72(17)
C18A C17A H17A 119.6
C16A C17A H17A 119.6
C17A C18A C19A 118.61(17)
C17A C18A H18A 120.7
C19A C18A H18A 120.7
C20A C19A C18A 120.6(2)
C20A C19A H19A 119.7
C18A C19A H19A 119.7
C19A C20A C15A 121.13(18)
C19A C20A H20A 119.4
C15A C20A H20A 119.4
N2B C1B C9B 113.32(14)
N2B C1B H1C 108.9
C9B C1B H1C 108.9
N2B C1B H1D 108.9
C9B C1B H1D 108.9
H1C C1B H1D 107.7
C11B N2B C1B 119.83(15)
C11B N2B C3B 122.09(16)
C1B N2B C3B 117.73(14)
N2B C3B C13B 111.51(14)
N2B C3B C4B 109.34(13)
C13B C3B C4B 112.07(15)
N2B C3B H3B 107.9
C13B C3B H3B 107.9
C4B C3B H3B 107.9
C10B C4B C15B 113.85(14)
C10B C4B C3B 109.91(13)
C15B C4B C3B 110.63(14)
C10B C4B H4B 107.4
C15B C4B H4B 107.4
C3B C4B H4B 107.4
C6B C5B C10B 121.3(2)
C6B C5B H5B 119.4
C10B C5B H5B 119.4
C7B C6B C5B 120.0(2)
C7B C6B H6B 120.0
C5B C6B H6B 120.0
C6B C7B C8B 120.2(2)
C6B C7B H7B 119.9
C8B C7B H7B 119.9
C7B C8B C9B 120.3(2)
C7B C8B H8B 119.9
C9B C8B H8B 119.9
C10B C9B C8B 119.65(17)
C10B C9B C1B 122.04(15)
C8B C9B C1B 118.32(17)
C5B C10B C9B 118.67(17)
C5B C10B C4B 120.10(17)
C9B C10B C4B 121.23(15)
O12B C11B N2B 125.28(19)
O12B C11B H11B 117.4
N2B C11B H11B 117.4
O14B C13B C3B 113.28(18)
O14B C13B H13E 108.9
C3B C13B H13E 108.9
O14B C13B H13F 108.9
C3B C13B H13F 108.9
H13E C13B H13F 107.7
C13B O14B H14B 109.5
C16B C15B C20B 118.09(17)
C16B C15B C4B 119.74(15)
C20B C15B C4B 122.10(16)
C15B C16B C17B 120.95(18)
C15B C16B H16B 119.5
C17B C16B H16B 119.5
C18B C17B C16B 120.38(19)
C18B C17B H17B 119.8
C16B C17B H17B 119.8
C17B C18B C19B 119.60(19)
C17B C18B H18B 120.2
C19B C18B H18B 120.2
C18B C19B C20B 120.3(2)
C18B C19B H19B 119.9
C20B C19B H19B 119.9
C19B C20B C15B 120.68(18)
C19B C20B H20B 119.7
C15B C20B H20B 119.7

loop_
_geom_bond_atom_site_label_1
_geom_bond_atom_site_label_2
_geom_bond_site_symmetry_2
_geom_bond_distance
_geom_bond_publ_flag
C13A O142 . 1.306(5) ?
C13A O141 . 1.331(3) ?
C13A C3A . 1.525(3) ?
C13A H13A . 0.97 ?
C13A H13B . 0.97 ?
C13A H13C . 0.97 ?
C13A H13D . 0.97 ?
O141 H141 . 0.82 ?
O142 H142 . 0.82 ?
C1A N2A . 1.451(3) ?
C1A C9A . 1.493(3) ?
C1A H1A . 0.97 ?
C1A H1B . 0.97 ?
N2A C11A . 1.324(3) ?
N2A C3A . 1.453(3) ?
C3A C4A . 1.532(3) ?
C3A H3A . 0.98 ?
C4A C10A . 1.514(2) ?
C4A C15A . 1.522(2) ?
C4A H4A . 0.98 ?
C5A C6A . 1.365(3) ?
C5A C10A . 1.384(3) ?
C5A H5A . 0.93 ?
C6A C7A . 1.368(4) ?
C6A H6A . 0.93 ?
C7A C8A . 1.370(3) ?
C7A H7A . 0.93 ?
C8A C9A . 1.392(3) ?
C8A H8A . 0.93 ?
C9A C10A . 1.383(3) ?
C11A O12A . 1.224(3) ?
C11A H11A . 0.93 ?
C15A C16A . 1.381(2) ?
C15A C20A . 1.382(3) ?
C16A C17A . 1.378(3) ?
C16A H16A . 0.93 ?
C17A C18A . 1.372(3) ?
C17A H17A . 0.93 ?
C18A C19A . 1.382(3) ?
C18A H18A . 0.93 ?
C19A C20A . 1.373(3) ?
C19A H19A . 0.93 ?
C20A H20A . 0.93 ?
C1B N2B . 1.454(2) ?
C1B C9B . 1.496(3) ?
C1B H1C . 0.97 ?
C1B H1D . 0.97 ?
N2B C11B . 1.318(2) ?
N2B C3B . 1.458(2) ?
C3B C13B . 1.526(3) ?
C3B C4B . 1.535(2) ?
C3B H3B . 0.98 ?
C4B C10B . 1.509(2) ?
C4B C15B . 1.517(2) ?
C4B H4B . 0.98 ?
C5B C6B . 1.373(3) ?
C5B C10B . 1.391(3) ?
C5B H5B . 0.93 ?
C6B C7B . 1.367(4) ?
C6B H6B . 0.93 ?
C7B C8B . 1.382(3) ?
C7B H7B . 0.93 ?
C8B C9B . 1.392(3) ?
C8B H8B . 0.93 ?
C9B C10B . 1.391(2) ?
C11B O12B . 1.226(2) ?
C11B H11B . 0.93 ?
C13B O14B . 1.388(3) ?
C13B H13E . 0.97 ?
C13B H13F . 0.97 ?
O14B H14B . 0.82 ?
C15B C16B . 1.377(2) ?
C15B C20B . 1.385(3) ?
C16B C17B . 1.383(3) ?
C16B H16B . 0.93 ?
C17B C18B . 1.364(3) ?
C17B H17B . 0.93 ?
C18B C19B . 1.369(3) ?
C18B H18B . 0.93 ?
C19B C20B . 1.383(3) ?
C19B H19B . 0.93 ?
C20B H20B . 0.93 ?

loop_
_geom_hbond_atom_site_label_D
_geom_hbond_atom_site_label_H
_geom_hbond_atom_site_label_A
_geom_hbond_site_symmetry_A
_geom_hbond_distance_DH
_geom_hbond_distance_HA
_geom_hbond_distance_DA
_geom_hbond_angle_DHA
_geom_hbond_publ_flag
O141 H141 O12B 3_645 0.82 2.12 2.912(3) 161 yes
O142 H142 O12B 3_645 0.82 2.18 2.958(6) 158 yes
O14B H14B O12A 1_655 0.82 2.04 2.797(3) 154 yes
C3A H3A O12B 3_645 0.98 2.53 3.287(3) 134 yes
C3B H3B O12A 1_655 0.98 2.50 3.235(3) 132 yes
C8B H8B O14B 3_655 0.93 2.59 3.426(3) 151 yes

loop_
_geom_torsion_atom_site_label_1
_geom_torsion_atom_site_label_2
_geom_torsion_atom_site_label_3
_geom_torsion_atom_site_label_4
_geom_torsion
C9A C1A N2A C11A 148.30(19)
C9A C1A N2A C3A -36.5(2)
C11A N2A C3A C13A 109.6(2)
C1A N2A C3A C13A -65.5(2)
C11A N2A C3A C4A -126.34(19)
C1A N2A C3A C4A 58.5(2)
O142 C13A C3A N2A -152.9(3)
O141 C13A C3A N2A -57.0(3)
O142 C13A C3A C4A 84.6(3)
O141 C13A C3A C4A -179.5(2)
N2A C3A C4A C10A -47.57(19)
C13A C3A C4A C10A 76.1(2)
N2A C3A C4A C15A 78.43(18)
C13A C3A C4A C15A -157.89(16)
C10A C5A C6A C7A -0.4(4)
C5A C6A C7A C8A 0.4(4)
C6A C7A C8A C9A 0.4(3)
C7A C8A C9A C10A -1.4(3)
C7A C8A C9A C1A 177.90(19)
N2A C1A C9A C10A 5.3(3)
N2A C1A C9A C8A -173.92(18)
C8A C9A C10A C5A 1.4(3)
C1A C9A C10A C5A -177.85(18)
C8A C9A C10A C4A 179.81(17)
C1A C9A C10A C4A 0.5(3)
C6A C5A C10A C9A -0.6(3)
C6A C5A C10A C4A -179.0(2)
C15A C4A C10A C9A -103.66(19)
C3A C4A C10A C9A 21.1(2)
C15A C4A C10A C5A 74.7(2)
C3A C4A C10A C5A -160.48(18)
C1A N2A C11A O12A -3.5(3)
C3A N2A C11A O12A -178.5(2)
C10A C4A C15A C16A -143.10(17)
C3A C4A C15A C16A 91.6(2)
C10A C4A C15A C20A 38.4(2)
C3A C4A C15A C20A -86.9(2)
C20A C15A C16A C17A 0.9(3)
C4A C15A C16A C17A -177.66(17)
C15A C16A C17A C18A -0.9(3)
C16A C17A C18A C19A 0.3(3)
C17A C18A C19A C20A 0.3(3)
C18A C19A C20A C15A -0.3(3)
C16A C15A C20A C19A -0.3(3)
C4A C15A C20A C19A 178.22(19)
C9B C1B N2B C11B 154.36(17)
C9B C1B N2B C3B -32.3(2)
C11B N2B C3B C13B 107.4(2)
C1B N2B C3B C13B -65.7(2)
C11B N2B C3B C4B -128.07(18)
C1B N2B C3B C4B 58.8(2)
N2B C3B C4B C10B -52.17(18)
C13B C3B C4B C10B 72.00(17)
N2B C3B C4B C15B 74.41(17)
C13B C3B C4B C15B -161.42(14)
C10B C5B C6B C7B -1.2(4)
C5B C6B C7B C8B 0.5(4)
C6B C7B C8B C9B 0.5(3)
C7B C8B C9B C10B -0.9(3)
C7B C8B C9B C1B 179.8(2)
N2B C1B C9B C10B 1.6(3)
N2B C1B C9B C8B -179.06(16)
C6B C5B C10B C9B 0.8(3)
C6B C5B C10B C4B -179.6(2)
C8B C9B C10B C5B 0.2(3)
C1B C9B C10B C5B 179.50(18)
C8B C9B C10B C4B -179.35(16)
C1B C9B C10B C4B 0.0(3)
C15B C4B C10B C5B 81.3(2)
C3B C4B C10B C5B -153.93(17)
C15B C4B C10B C9B -99.14(19)
C3B C4B C10B C9B 25.6(2)
C1B N2B C11B O12B -3.0(3)
C3B N2B C11B O12B -176.03(19)
N2B C3B C13B O14B -57.9(2)
C4B C3B C13B O14B 179.11(15)
C10B C4B C15B C16B -149.69(16)
C3B C4B C15B C16B 85.96(18)
C10B C4B C15B C20B 33.5(2)
C3B C4B C15B C20B -90.9(2)
C20B C15B C16B C17B 0.6(3)
C4B C15B C16B C17B -176.38(17)
C15B C16B C17B C18B -1.1(3)
C16B C17B C18B C19B 0.3(3)
C17B C18B C19B C20B 0.9(3)
C18B C19B C20B C15B -1.3(3)
C16B C15B C20B C19B 0.6(3)
C4B C15B C20B C19B 177.49(18)
